data_4500230
loop_
_publ_author_name
'Singh, Amit'
'Ramanan, Arunachalam'
'Bandyopadhyay, Debkumar'

_publ_section_title
;
 Link between Isostructurality, Polymorphism, and Weak Interactions in
 Palladacycle Crystals: Chemical Insight
;
_journal_issue 7
_journal_name_full 'Crystal Growth &amp; Design'
_journal_page_first 2743
_journal_paper_doi 10.1021/cg101289s
_journal_volume 11
_journal_year 2011
_chemical_formula_moiety 'C13 H10 Cl2 N2 Pd S'
_chemical_formula_sum 'C13 H10 Cl2 N2 Pd S'
_chemical_formula_weight 403.60
_chemical_name_systematic
; 
 ? 
;
_space_group_IT_number 2
_symmetry_cell_setting triclinic
_symmetry_space_group_name_Hall '-P 1'
_symmetry_space_group_name_H-M 'P -1'
_atom_sites_solution_hydrogens geom
_atom_sites_solution_primary direct
_atom_sites_solution_secondary difmap
_audit_creation_method SHELXL-97
_cell_angle_alpha 105.397(7)
_cell_angle_beta 92.893(7)
_cell_angle_gamma 95.948(7)
_cell_formula_units_Z 2
_cell_length_a 7.369(3)
_cell_length_b 8.716(4)
_cell_length_c 10.981(5)
_cell_measurement_reflns_used 6617
_cell_measurement_temperature 298(2)
_cell_measurement_theta_max 28.38
_cell_measurement_theta_min 2.44
_cell_volume 674.1(5)
_computing_cell_refinement 'Bruker SMART'
_computing_data_collection 'Bruker SMART'
_computing_data_reduction 'Bruker SAINT'
_computing_molecular_graphics 'Bruker SHELXTL'
_computing_publication_material 'Bruker SHELXTL'
_computing_structure_refinement 'SHELXL-97 (Sheldrick, 1997)'
_computing_structure_solution 'SHELXS-97 (Sheldrick, 1990)'
_diffrn_ambient_temperature 298(2)
_diffrn_measured_fraction_theta_full 0.993
_diffrn_measured_fraction_theta_max 0.993
_diffrn_measurement_device_type 'CCD area detector'
_diffrn_measurement_method 'phi and omega scans'
_diffrn_radiation_monochromator graphite
_diffrn_radiation_source 'fine-focus sealed tube'
_diffrn_radiation_type MoK\a
_diffrn_radiation_wavelength 0.71073
_diffrn_reflns_av_R_equivalents 0.0241
_diffrn_reflns_av_sigmaI/netI 0.0260
_diffrn_reflns_limit_h_max 8
_diffrn_reflns_limit_h_min -8
_diffrn_reflns_limit_k_max 10
_diffrn_reflns_limit_k_min -10
_diffrn_reflns_limit_l_max 13
_diffrn_reflns_limit_l_min -13
_diffrn_reflns_number 6007
_diffrn_reflns_theta_full 25.00
_diffrn_reflns_theta_max 25.00
_diffrn_reflns_theta_min 1.93
_exptl_absorpt_coefficient_mu 1.912
_exptl_absorpt_correction_T_max 0.669
_exptl_absorpt_correction_T_min 0.582
_exptl_absorpt_correction_type multi-scan
_exptl_absorpt_process_details SADABS
_exptl_crystal_colour RED
_exptl_crystal_density_diffrn 1.990
_exptl_crystal_density_meas 1.988
_exptl_crystal_density_method 'not measured'
_exptl_crystal_description BLOCK
_exptl_crystal_F_000 396.0
_exptl_crystal_size_max 0.44
_exptl_crystal_size_mid 0.24
_exptl_crystal_size_min 0.21
_refine_diff_density_max 0.267
_refine_diff_density_min -0.643
_refine_diff_density_rms 0.089
_refine_ls_extinction_method none
_refine_ls_goodness_of_fit_ref 1.255
_refine_ls_hydrogen_treatment constr
_refine_ls_matrix_type full
_refine_ls_number_parameters 173
_refine_ls_number_reflns 2310
_refine_ls_number_restraints 0
_refine_ls_restrained_S_all 1.255
_refine_ls_R_factor_all 0.0238
_refine_ls_R_factor_gt 0.0235
_refine_ls_shift/su_max 0.001
_refine_ls_shift/su_mean 0.000
_refine_ls_structure_factor_coef Fsqd
_refine_ls_weighting_details 'calc w=1/[\s^2^(Fo^2^)+(0.0230P)^2^+0.3620P] where P=(Fo^2^+2Fc^2^)/3'
_refine_ls_weighting_scheme calc
_refine_ls_wR_factor_gt 0.0625
_refine_ls_wR_factor_ref 0.0627
_reflns_number_gt 2292
_reflns_number_total 2310
_reflns_threshold_expression >2sigma(I)
_cod_data_source_file cg101289s_si_002.cif
_cod_data_source_block 2aT
_cod_depositor_comments
;
The following automatic conversions were performed:

'_symmetry_cell_setting' value 'Triclinic' changed to 'triclinic'
according to /home/saulius/struct/CIF-dictionaries/cif_core.dic
dictionary named 'cif_core.dic' version 2.4.1 from 2010-06-29.

Automatic conversion script
Id: cif_fix_values 1715 2011-07-08 13:25:40Z adriana 
;
_cod_original_cell_volume 674.0(5)
_cod_original_sg_symbol_H-M P-1
_cod_database_code 4500230

loop_
_symmetry_equiv_pos_as_xyz
'x, y, z'
'-x, -y, -z'

loop_
_atom_site_label
_atom_site_type_symbol
_atom_site_fract_x
_atom_site_fract_y
_atom_site_fract_z
_atom_site_U_iso_or_equiv
_atom_site_adp_type
_atom_site_occupancy
_atom_site_symmetry_multiplicity
_atom_site_calc_flag
_atom_site_refinement_flags
Pd1 Pd 0.71988(3) 0.68434(2) -0.091819(19) 0.02982(10) Uani 1 1 d .
Cl1 Cl 0.70600(15) 0.81521(10) -0.24538(8) 0.0527(2) Uani 1 1 d .
S1 S 0.60746(10) 0.87520(9) 0.07379(7) 0.03502(18) Uani 1 1 d .
N1 N 0.7729(3) 0.4140(3) -0.0042(2) 0.0337(5) Uani 1 1 d .
N2 N 0.7308(3) 0.5554(3) 0.0297(2) 0.0295(5) Uani 1 1 d .
C1 C 0.8098(4) 0.3737(3) -0.1307(3) 0.0319(6) Uani 1 1 d .
C2 C 0.7979(4) 0.4878(3) -0.1990(3) 0.0312(6) Uani 1 1 d .
C3 C 0.8313(4) 0.4448(4) -0.3254(3) 0.0359(7) Uani 1 1 d .
H3 H 0.8258 0.5175 -0.3737 0.043 Uiso 1 1 calc R
C4 C 0.8728(4) 0.2917(4) -0.3788(3) 0.0378(7) Uani 1 1 d .
C5 C 0.8842(4) 0.1798(4) -0.3130(3) 0.0401(7) Uani 1 1 d .
H5 H 0.9125 0.0778 -0.3527 0.048 Uiso 1 1 calc R
C6 C 0.8529(4) 0.2216(4) -0.1866(3) 0.0395(7) Uani 1 1 d .
H6 H 0.8605 0.1481 -0.1392 0.047 Uiso 1 1 calc R
C7 C 0.6887(4) 0.6170(4) 0.1567(3) 0.0318(6) Uani 1 1 d .
C8 C 0.6375(4) 0.7702(4) 0.1900(3) 0.0330(6) Uani 1 1 d .
C9 C 0.6002(4) 0.8380(4) 0.3134(3) 0.0429(7) Uani 1 1 d .
H9 H 0.5662 0.9410 0.3371 0.051 Uiso 1 1 calc R
C10 C 0.6140(5) 0.7517(5) 0.4011(3) 0.0492(8) Uani 1 1 d .
H10 H 0.5914 0.7975 0.4847 0.059 Uiso 1 1 calc R
C11 C 0.6604(5) 0.5992(5) 0.3665(3) 0.0480(8) Uani 1 1 d .
H11 H 0.6666 0.5417 0.4265 0.058 Uiso 1 1 calc R
C12 C 0.6982(4) 0.5301(4) 0.2446(3) 0.0397(7) Uani 1 1 d .
H12 H 0.7296 0.4263 0.2215 0.048 Uiso 1 1 calc R
C13 C 0.7674(5) 1.0528(4) 0.1338(4) 0.0516(9) Uani 1 1 d .
H13A H 0.7289 1.1163 0.2116 0.077 Uiso 1 1 calc R
H13B H 0.7722 1.1139 0.0728 0.077 Uiso 1 1 calc R
H13C H 0.8866 1.0233 0.1492 0.077 Uiso 1 1 calc R
Cl2 Cl 0.91156(15) 0.23930(11) -0.53787(8) 0.0577(2) Uani 1 1 d .

loop_
_atom_site_aniso_label
_atom_site_aniso_U_11
_atom_site_aniso_U_22
_atom_site_aniso_U_33
_atom_site_aniso_U_23
_atom_site_aniso_U_13
_atom_site_aniso_U_12
Pd1 0.03798(15) 0.02460(13) 0.02667(14) 0.00573(9) 0.00376(9) 0.00568(9)
Cl1 0.0893(7) 0.0368(4) 0.0394(4) 0.0178(3) 0.0151(4) 0.0174(4)
S1 0.0420(4) 0.0328(4) 0.0296(4) 0.0050(3) 0.0018(3) 0.0116(3)
N1 0.0355(13) 0.0304(13) 0.0362(14) 0.0097(11) 0.0037(10) 0.0062(10)
N2 0.0296(12) 0.0298(13) 0.0282(12) 0.0059(10) 0.0018(10) 0.0047(10)
C1 0.0303(14) 0.0295(14) 0.0346(16) 0.0064(12) 0.0044(12) 0.0033(11)
C2 0.0293(14) 0.0275(14) 0.0350(15) 0.0054(12) 0.0033(11) 0.0030(11)
C3 0.0404(16) 0.0332(15) 0.0332(16) 0.0078(13) 0.0061(13) 0.0023(13)
C4 0.0360(16) 0.0376(16) 0.0340(16) -0.0003(13) 0.0076(13) 0.0018(13)
C5 0.0402(16) 0.0289(15) 0.0480(19) 0.0023(14) 0.0092(14) 0.0087(13)
C6 0.0416(17) 0.0319(15) 0.0474(19) 0.0121(14) 0.0066(14) 0.0097(13)
C7 0.0299(14) 0.0367(16) 0.0269(15) 0.0060(12) 0.0011(11) 0.0028(12)
C8 0.0301(14) 0.0395(16) 0.0296(15) 0.0090(12) 0.0036(11) 0.0055(12)
C9 0.0444(17) 0.0465(18) 0.0335(17) 0.0023(14) 0.0051(13) 0.0083(14)
C10 0.0508(19) 0.068(2) 0.0252(16) 0.0071(16) 0.0060(14) 0.0066(17)
C11 0.0473(19) 0.066(2) 0.0358(18) 0.0220(17) 0.0030(14) 0.0066(17)
C12 0.0428(17) 0.0418(17) 0.0375(17) 0.0161(14) 0.0021(13) 0.0055(14)
C13 0.067(2) 0.0363(18) 0.047(2) 0.0086(15) -0.0051(17) 0.0006(16)
Cl2 0.0796(6) 0.0527(5) 0.0351(4) -0.0019(4) 0.0129(4) 0.0144(5)

loop_
_atom_type_symbol
_atom_type_description
_atom_type_scat_dispersion_real
_atom_type_scat_dispersion_imag
_atom_type_scat_source
C C 0.0033 0.0016 'International Tables Vol C Tables 4.2.6.8 and 6.1.1.4'
H H 0.0000 0.0000 'International Tables Vol C Tables 4.2.6.8 and 6.1.1.4'
N N 0.0061 0.0033 'International Tables Vol C Tables 4.2.6.8 and 6.1.1.4'
S S 0.1246 0.1234 'International Tables Vol C Tables 4.2.6.8 and 6.1.1.4'
Cl Cl 0.1484 0.1585 'International Tables Vol C Tables 4.2.6.8 and 6.1.1.4'
Pd Pd -0.9988 1.0072 'International Tables Vol C Tables 4.2.6.8 and 6.1.1.4'

loop_
_geom_angle_atom_site_label_1
_geom_angle_atom_site_label_2
_geom_angle_atom_site_label_3
_geom_angle
C2 Pd1 N2 79.47(11)
C2 Pd1 Cl1 96.19(10)
N2 Pd1 Cl1 175.40(7)
C2 Pd1 S1 164.28(9)
N2 Pd1 S1 85.28(8)
Cl1 Pd1 S1 98.93(4)
C8 S1 C13 102.43(16)
C8 S1 Pd1 95.61(11)
C13 S1 Pd1 112.27(14)
N2 N1 C1 110.6(2)
N1 N2 C7 118.4(2)
N1 N2 Pd1 120.61(19)
C7 N2 Pd1 121.00(19)
C6 C1 N1 119.3(3)
C6 C1 C2 121.9(3)
N1 C1 C2 118.8(3)
C3 C2 C1 118.1(3)
C3 C2 Pd1 131.3(2)
C1 C2 Pd1 110.4(2)
C4 C3 C2 118.7(3)
C4 C3 H3 120.7
C2 C3 H3 120.7
C5 C4 C3 123.5(3)
C5 C4 Cl2 118.5(2)
C3 C4 Cl2 118.0(2)
C4 C5 C6 118.4(3)
C4 C5 H5 120.8
C6 C5 H5 120.8
C5 C6 C1 119.3(3)
C5 C6 H6 120.3
C1 C6 H6 120.3
C12 C7 C8 120.7(3)
C12 C7 N2 122.2(3)
C8 C7 N2 117.1(3)
C9 C8 C7 119.5(3)
C9 C8 S1 119.9(2)
C7 C8 S1 120.5(2)
C10 C9 C8 119.3(3)
C10 C9 H9 120.3
C8 C9 H9 120.3
C11 C10 C9 120.6(3)
C11 C10 H10 119.7
C9 C10 H10 119.7
C10 C11 C12 120.9(3)
C10 C11 H11 119.6
C12 C11 H11 119.6
C11 C12 C7 118.9(3)
C11 C12 H12 120.5
C7 C12 H12 120.5
S1 C13 H13A 109.5
S1 C13 H13B 109.5
H13A C13 H13B 109.5
S1 C13 H13C 109.5
H13A C13 H13C 109.5
H13B C13 H13C 109.5

loop_
_geom_bond_atom_site_label_1
_geom_bond_atom_site_label_2
_geom_bond_distance
Pd1 C2 1.962(3)
Pd1 N2 1.964(2)
Pd1 Cl1 2.2766(11)
Pd1 S1 2.3647(10)
S1 C8 1.774(3)
S1 C13 1.795(4)
N1 N2 1.265(3)
N1 C1 1.388(4)
N2 C7 1.417(4)
C1 C6 1.382(4)
C1 C2 1.402(4)
C2 C3 1.381(4)
C3 C4 1.380(4)
C3 H3 0.9300
C4 C5 1.366(5)
C4 Cl2 1.730(3)
C5 C6 1.376(5)
C5 H5 0.9300
C6 H6 0.9300
C7 C12 1.380(4)
C7 C8 1.386(4)
C8 C9 1.381(4)
C9 C10 1.376(5)
C9 H9 0.9300
C10 C11 1.366(5)
C10 H10 0.9300
C11 C12 1.369(5)
C11 H11 0.9300
C12 H12 0.9300
C13 H13A 0.9600
C13 H13B 0.9600
C13 H13C 0.9600

loop_
_geom_torsion_atom_site_label_1
_geom_torsion_atom_site_label_2
_geom_torsion_atom_site_label_3
_geom_torsion_atom_site_label_4
_geom_torsion
C2 Pd1 S1 C8 19.6(3)
N2 Pd1 S1 C8 5.47(11)
Cl1 Pd1 S1 C8 -176.39(10)
C2 Pd1 S1 C13 125.6(3)
N2 Pd1 S1 C13 111.37(15)
Cl1 Pd1 S1 C13 -70.48(14)
C1 N1 N2 C7 -179.9(2)
C1 N1 N2 Pd1 1.2(3)
C2 Pd1 N2 N1 -1.8(2)
S1 Pd1 N2 N1 174.4(2)
C2 Pd1 N2 C7 179.4(2)
S1 Pd1 N2 C7 -4.49(19)
N2 N1 C1 C6 -177.9(2)
N2 N1 C1 C2 0.5(4)
C6 C1 C2 C3 -0.2(4)
N1 C1 C2 C3 -178.7(3)
C6 C1 C2 Pd1 176.6(2)
N1 C1 C2 Pd1 -1.8(3)
N2 Pd1 C2 C3 178.0(3)
Cl1 Pd1 C2 C3 -0.4(3)
S1 Pd1 C2 C3 163.6(2)
N2 Pd1 C2 C1 1.75(19)
Cl1 Pd1 C2 C1 -176.70(19)
S1 Pd1 C2 C1 -12.6(4)
C1 C2 C3 C4 0.6(4)
Pd1 C2 C3 C4 -175.4(2)
C2 C3 C4 C5 -0.5(5)
C2 C3 C4 Cl2 179.3(2)
C3 C4 C5 C6 -0.1(5)
Cl2 C4 C5 C6 -179.8(2)
C4 C5 C6 C1 0.5(5)
N1 C1 C6 C5 178.1(3)
C2 C1 C6 C5 -0.3(5)
N1 N2 C7 C12 2.2(4)
Pd1 N2 C7 C12 -178.9(2)
N1 N2 C7 C8 -178.0(2)
Pd1 N2 C7 C8 0.9(3)
C12 C7 C8 C9 1.7(4)
N2 C7 C8 C9 -178.1(3)
C12 C7 C8 S1 -174.9(2)
N2 C7 C8 S1 5.4(4)
C13 S1 C8 C9 61.8(3)
Pd1 S1 C8 C9 176.1(2)
C13 S1 C8 C7 -121.6(3)
Pd1 S1 C8 C7 -7.3(2)
C7 C8 C9 C10 -0.3(5)
S1 C8 C9 C10 176.3(2)
C8 C9 C10 C11 -1.3(5)
C9 C10 C11 C12 1.4(5)
C10 C11 C12 C7 0.0(5)
C8 C7 C12 C11 -1.6(5)
N2 C7 C12 C11 178.2(3)
